data_2226292
loop_
_publ_author_name
'Wang, Shi'
'He, Wenrui'
'Ding, Xuehua'
'Huang, Wei'

_publ_section_title
;
 Di-\m~2~-cyanido-dicyanidobis{2,2'-[ethane-1,2-diylbis(nitrilomethylidyne)]diphenolato}(1,4,8,11-tetraazacyclotetradecane)dichromium(III)nickel(II)
 methanol disolvate
;
_journal_coeditor_code SJ2793
_journal_issue 6
_journal_name_full 'Acta Crystallographica Section E'
_journal_page_first m661
_journal_page_last m662
_journal_paper_doi 10.1107/S1600536810016995
_journal_volume 66
_journal_year 2010
_chemical_formula_iupac '[Cr2 Ni1 (C16 H14 N2 O2)2 (C N)4 (C10 H24 N4)], 2C H4 O'
_chemical_formula_moiety 'C46 H52 Cr2 N12 Ni O4, 2(C H4 O)'
_chemical_formula_sum 'C48 H60 Cr2 N12 Ni O6'
_chemical_formula_weight 1063.77
_chemical_name_systematic
;
Di-\m~2~-cyanido-dicyanidobis{2,2'-[ethane-1,2-
diylbis(nitrilomethylidyne)]diphenolato}(1,4,8,11-
tetraazacyclotetradecane)dichromium(III)nickel(II) methanol disolvate
;
_space_group_IT_number 14
_symmetry_cell_setting monoclinic
_symmetry_space_group_name_Hall '-P 2ybc'
_symmetry_space_group_name_H-M 'P 1 21/c 1'
_atom_sites_solution_hydrogens geom
_atom_sites_solution_primary direct
_atom_sites_solution_secondary difmap
_audit_creation_method SHELXL-97
_cell_angle_alpha 90.00
_cell_angle_beta 103.93(3)
_cell_angle_gamma 90.00
_cell_formula_units_Z 2
_cell_length_a 9.5711(19)
_cell_length_b 18.936(4)
_cell_length_c 13.593(3)
_cell_measurement_reflns_used 7889
_cell_measurement_temperature 100(2)
_cell_measurement_theta_max 27.8955
_cell_measurement_theta_min 2.1845
_cell_volume 2391.1(9)
_computing_cell_refinement 'SAINT (Bruker, 2007)'
_computing_data_collection 'SMART (Bruker, 2007)'
_computing_data_reduction 'SAINT (Bruker, 2007)'
_computing_molecular_graphics 'SHELXTL (Sheldrick, 2008)'
_computing_publication_material 'SHELXTL (Sheldrick, 2008)'
_computing_structure_refinement 'SHELXL97 (Sheldrick, 2008)'
_computing_structure_solution 'SHELXS97 (Sheldrick, 2008)'
_diffrn_ambient_temperature 100(2)
_diffrn_detector_area_resol_mean 8.366
_diffrn_measured_fraction_theta_full 0.973
_diffrn_measured_fraction_theta_max 0.973
_diffrn_measurement_device_type 'Bruker SMART CCD area-detector'
_diffrn_measurement_method '\f and \w scans'
_diffrn_radiation_monochromator graphite
_diffrn_radiation_source 'fine-focus sealed tube'
_diffrn_radiation_type MoK\a
_diffrn_radiation_wavelength 0.71073
_diffrn_reflns_av_R_equivalents 0.0000
_diffrn_reflns_av_sigmaI/netI 0.0044
_diffrn_reflns_limit_h_max 12
_diffrn_reflns_limit_h_min 0
_diffrn_reflns_limit_k_max 24
_diffrn_reflns_limit_k_min 0
_diffrn_reflns_limit_l_max 17
_diffrn_reflns_limit_l_min -17
_diffrn_reflns_number 5363
_diffrn_reflns_theta_full 27.53
_diffrn_reflns_theta_max 27.53
_diffrn_reflns_theta_min 3.19
_diffrn_standards_number 0
_exptl_absorpt_coefficient_mu 0.899
_exptl_absorpt_correction_T_max 0.922
_exptl_absorpt_correction_T_min 0.851
_exptl_absorpt_correction_type multi-scan
_exptl_absorpt_process_details '(SADABS; Sheldrick, 1996)'
_exptl_crystal_colour orange
_exptl_crystal_density_diffrn 1.477
_exptl_crystal_density_method 'not measured'
_exptl_crystal_description Block
_exptl_crystal_F_000 1112
_exptl_crystal_size_max 0.25
_exptl_crystal_size_mid 0.15
_exptl_crystal_size_min 0.09
_refine_diff_density_max 0.763
_refine_diff_density_min -0.762
_refine_ls_extinction_method none
_refine_ls_goodness_of_fit_ref 1.156
_refine_ls_hydrogen_treatment constr
_refine_ls_matrix_type full
_refine_ls_number_parameters 314
_refine_ls_number_reflns 5363
_refine_ls_number_restraints 0
_refine_ls_restrained_S_all 1.156
_refine_ls_R_factor_all 0.0570
_refine_ls_R_factor_gt 0.0539
_refine_ls_shift/su_max 0.001
_refine_ls_shift/su_mean 0.000
_refine_ls_structure_factor_coef Fsqd
_refine_ls_weighting_details 'calc w=1/[\s^2^(Fo^2^)+(0.0531P)^2^+5.7746P] where P=(Fo^2^+2Fc^2^)/3'
_refine_ls_weighting_scheme calc
_refine_ls_wR_factor_gt 0.1287
_refine_ls_wR_factor_ref 0.1316
_reflns_number_gt 5077
_reflns_number_total 5363
_reflns_threshold_expression I>2\s(I)
_cod_data_source_file sj2793.cif
_cod_data_source_block I
_cod_original_sg_symbol_H-M 'P 21/c'
_cod_database_code 2226292
_cod_database_fobs_code 2226292

loop_
_symmetry_equiv_pos_as_xyz
'x, y, z'
'-x, y+1/2, -z+1/2'
'-x, -y, -z'
'x, -y-1/2, z-1/2'

loop_
_atom_site_type_symbol
_atom_site_label
_atom_site_fract_x
_atom_site_fract_y
_atom_site_fract_z
_atom_site_U_iso_or_equiv
_atom_site_adp_type
_atom_site_calc_flag
_atom_site_refinement_flags
_atom_site_occupancy
_atom_site_disorder_assembly
_atom_site_disorder_group
O O1 1.2639(2) 0.12757(10) 1.40979(14) 0.0198(4) Uani d . 1 . .
C C1 1.3690(3) 0.10694(14) 1.4854(2) 0.0196(5) Uani d . 1 . .
C C2 1.3393(3) 0.09542(15) 1.5811(2) 0.0238(6) Uani d . 1 . .
H H1 1.2466 0.1031 1.5889 0.029 Uiso calc R 1 . .
C C3 1.4453(4) 0.07288(16) 1.6633(2) 0.0292(6) Uani d . 1 . .
H H2 1.4231 0.0671 1.7258 0.035 Uiso calc R 1 . .
C C4 1.5836(4) 0.05875(17) 1.6546(2) 0.0302(7) Uani d . 1 . .
H H3 1.6532 0.0424 1.7100 0.036 Uiso calc R 1 . .
C C5 1.6166(3) 0.06930(15) 1.5626(2) 0.0249(6) Uani d . 1 . .
H H4 1.7095 0.0600 1.5563 0.030 Uiso calc R 1 . .
C C6 1.5121(3) 0.09400(14) 1.4777(2) 0.0205(5) Uani d . 1 . .
C C7 1.5585(3) 0.10267(15) 1.3849(2) 0.0211(5) Uani d . 1 . .
H H5 1.6503 0.0871 1.3840 0.025 Uiso calc R 1 . .
N N1 1.4815(2) 0.13043(12) 1.30349(17) 0.0181(4) Uani d . 1 . .
Cr Cr1 1.28346(4) 0.17173(2) 1.28585(3) 0.01505(12) Uani d . 1 . .
C C8 1.3751(3) 0.26188(15) 1.3624(2) 0.0211(5) Uani d . 1 . .
N N2 1.4268(3) 0.31239(15) 1.4018(2) 0.0315(6) Uani d . 1 . .
C C9 1.1978(3) 0.08685(13) 1.19052(19) 0.0150(5) Uani d . 1 . .
N N3 1.1395(3) 0.05280(14) 1.1224(2) 0.0262(5) Uani d . 1 . .
O O2 1.08976(19) 0.21092(10) 1.25226(14) 0.0174(4) Uani d . 1 . .
C C10 1.0208(3) 0.23457(13) 1.1621(2) 0.0171(5) Uani d . 1 . .
C C11 0.8713(3) 0.24589(14) 1.1438(2) 0.0201(5) Uani d . 1 . .
H H6 0.8254 0.2372 1.1955 0.024 Uiso calc R 1 . .
C C12 0.7910(3) 0.26948(15) 1.0515(2) 0.0230(6) Uani d . 1 . .
H H7 0.6924 0.2760 1.0420 0.028 Uiso calc R 1 . .
C C13 0.8559(3) 0.28365(16) 0.9720(2) 0.0263(6) Uani d . 1 . .
H H8 0.8013 0.2989 0.9095 0.032 Uiso calc R 1 . .
C C14 1.0025(3) 0.27454(15) 0.9879(2) 0.0226(5) Uani d . 1 . .
H H9 1.0469 0.2852 0.9359 0.027 Uiso calc R 1 . .
C C15 1.0869(3) 0.24956(14) 1.0807(2) 0.0183(5) Uani d . 1 . .
C C16 1.2394(3) 0.24080(14) 1.0865(2) 0.0205(5) Uani d . 1 . .
H H10 1.2736 0.2560 1.0316 0.025 Uiso calc R 1 . .
N N4 1.3299(2) 0.21365(12) 1.16162(17) 0.0179(4) Uani d . 1 . .
C C17 1.4833(3) 0.20758(16) 1.1619(2) 0.0231(6) Uani d . 1 . .
H H11 1.5374 0.2463 1.1997 0.028 Uiso calc R 1 . .
H H12 1.4956 0.2089 1.0932 0.028 Uiso calc R 1 . .
C C18 1.5359(3) 0.13719(16) 1.2118(2) 0.0222(5) Uani d . 1 . .
H H13 1.5006 0.0986 1.1656 0.027 Uiso calc R 1 . .
H H14 1.6403 0.1358 1.2294 0.027 Uiso calc R 1 . .
Ni Ni1 1.0000 0.0000 1.0000 0.01755(13) Uani d S 1 . .
C C19 1.2881(3) -0.00106(16) 0.9439(2) 0.0234(6) Uani d . 1 . .
H H15 1.3293 0.0285 1.0019 0.028 Uiso calc R 1 . .
H H16 1.3413 0.0073 0.8926 0.028 Uiso calc R 1 . .
N N5 1.1361(2) 0.01852(13) 0.90325(18) 0.0207(5) Uani d . 1 . .
H H17 1.1026 -0.0078 0.8465 0.025 Uiso calc R 1 . .
C C20 1.1149(3) 0.09359(15) 0.8731(2) 0.0240(6) Uani d . 1 . .
H H18 1.1485 0.1018 0.8122 0.029 Uiso calc R 1 . .
H H19 1.1698 0.1235 0.9265 0.029 Uiso calc R 1 . .
C C21 0.9557(3) 0.11151(16) 0.8536(2) 0.0250(6) Uani d . 1 . .
H H20 0.9409 0.1611 0.8361 0.030 Uiso calc R 1 . .
H H21 0.9014 0.0837 0.7973 0.030 Uiso calc R 1 . .
N N6 0.9049(3) 0.09605(13) 0.94632(17) 0.0211(5) Uani d . 1 . .
H H22 0.9418 0.1298 0.9931 0.025 Uiso calc R 1 . .
C C22 0.7465(3) 0.09755(16) 0.9297(2) 0.0239(6) Uani d . 1 . .
H H23 0.7045 0.0646 0.8762 0.029 Uiso calc R 1 . .
H H24 0.7118 0.1444 0.9074 0.029 Uiso calc R 1 . .
C C23 0.6967(3) 0.07874(16) 1.0240(2) 0.0251(6) Uani d . 1 . .
H H25 0.5962 0.0919 1.0131 0.030 Uiso calc R 1 . .
H H26 0.7507 0.1071 1.0797 0.030 Uiso calc R 1 . .
C C24 0.9633(4) 0.04217(18) 0.3659(3) 0.0322(7) Uani d . 1 . .
H H27 1.0537 0.0235 0.3590 0.048 Uiso calc R 1 . .
H H28 0.8967 0.0041 0.3649 0.048 Uiso calc R 1 . .
H H29 0.9773 0.0672 0.4289 0.048 Uiso calc R 1 . .
O O3 0.9074(2) 0.08903(12) 0.28438(17) 0.0290(5) Uani d . 1 . .
H H30 0.9666 0.1201 0.2830 0.044 Uiso calc R 1 . .

loop_
_atom_site_aniso_label
_atom_site_aniso_U_11
_atom_site_aniso_U_22
_atom_site_aniso_U_33
_atom_site_aniso_U_12
_atom_site_aniso_U_13
_atom_site_aniso_U_23
O1 0.0190(9) 0.0243(9) 0.0166(9) 0.0000(7) 0.0051(7) -0.0010(7)
C1 0.0251(13) 0.0169(12) 0.0168(12) -0.0006(10) 0.0047(10) -0.0012(9)
C2 0.0291(14) 0.0225(13) 0.0217(13) -0.0005(11) 0.0098(11) -0.0008(10)
C3 0.0450(18) 0.0252(14) 0.0165(13) -0.0004(13) 0.0057(12) 0.0009(11)
C4 0.0352(16) 0.0289(15) 0.0213(14) -0.0003(12) -0.0035(12) 0.0014(11)
C5 0.0224(13) 0.0236(13) 0.0252(14) -0.0003(11) -0.0009(11) 0.0004(11)
C6 0.0221(13) 0.0190(12) 0.0187(12) -0.0047(10) 0.0018(10) -0.0033(10)
C7 0.0165(12) 0.0234(13) 0.0233(13) 0.0001(10) 0.0047(10) -0.0046(10)
N1 0.0161(10) 0.0236(11) 0.0163(10) -0.0017(8) 0.0073(8) -0.0038(8)
Cr1 0.0139(2) 0.0187(2) 0.0133(2) -0.00180(14) 0.00477(15) -0.00241(14)
C8 0.0179(12) 0.0277(14) 0.0182(12) -0.0023(10) 0.0055(10) -0.0047(10)
N2 0.0283(13) 0.0338(14) 0.0339(14) -0.0063(11) 0.0102(11) -0.0067(11)
C9 0.0132(10) 0.0153(11) 0.0165(11) -0.0002(9) 0.0035(9) -0.0035(9)
N3 0.0231(12) 0.0284(13) 0.0282(13) 0.0007(10) 0.0083(10) 0.0018(10)
O2 0.0157(8) 0.0225(9) 0.0151(9) -0.0011(7) 0.0056(7) 0.0000(7)
C10 0.0179(12) 0.0165(11) 0.0167(12) -0.0006(9) 0.0038(9) -0.0032(9)
C11 0.0189(12) 0.0195(12) 0.0239(13) 0.0014(10) 0.0091(10) 0.0020(10)
C12 0.0171(12) 0.0222(13) 0.0295(15) 0.0033(10) 0.0049(11) 0.0042(11)
C13 0.0261(14) 0.0271(14) 0.0253(14) 0.0058(11) 0.0057(11) 0.0074(11)
C14 0.0241(13) 0.0227(13) 0.0219(13) 0.0020(10) 0.0071(11) 0.0031(10)
C15 0.0194(12) 0.0178(12) 0.0192(12) 0.0003(9) 0.0077(10) 0.0005(9)
C16 0.0234(13) 0.0211(12) 0.0203(13) -0.0021(10) 0.0121(11) 0.0000(10)
N4 0.0155(10) 0.0221(11) 0.0188(11) -0.0031(8) 0.0092(8) -0.0009(8)
C17 0.0155(12) 0.0356(15) 0.0204(13) -0.0018(11) 0.0084(10) 0.0014(11)
C18 0.0185(12) 0.0295(14) 0.0205(13) 0.0013(10) 0.0082(10) -0.0025(11)
Ni1 0.0168(2) 0.0196(2) 0.0167(2) -0.00043(17) 0.00499(18) -0.00011(17)
C19 0.0179(13) 0.0315(15) 0.0223(14) 0.0001(10) 0.0077(11) -0.0021(11)
N5 0.0202(11) 0.0236(11) 0.0187(11) -0.0001(9) 0.0053(9) -0.0027(9)
C20 0.0256(13) 0.0237(13) 0.0241(13) -0.0018(11) 0.0089(11) 0.0020(11)
C21 0.0316(15) 0.0248(14) 0.0198(13) 0.0036(11) 0.0087(11) 0.0025(10)
N6 0.0221(11) 0.0230(11) 0.0176(11) 0.0009(9) 0.0038(9) -0.0010(9)
C22 0.0224(13) 0.0257(14) 0.0227(13) 0.0042(11) 0.0041(11) -0.0007(11)
C23 0.0218(13) 0.0303(15) 0.0235(14) 0.0040(11) 0.0060(11) -0.0025(11)
C24 0.0296(15) 0.0342(17) 0.0319(16) -0.0043(13) 0.0059(13) 0.0031(13)
O3 0.0240(10) 0.0339(11) 0.0288(11) -0.0053(9) 0.0058(9) 0.0000(9)

loop_
_atom_type_symbol
_atom_type_description
_atom_type_scat_dispersion_real
_atom_type_scat_dispersion_imag
_atom_type_scat_source
C C 0.0033 0.0016 'International Tables Vol C Tables 4.2.6.8 and 6.1.1.4'
H H 0.0000 0.0000 'International Tables Vol C Tables 4.2.6.8 and 6.1.1.4'
N N 0.0061 0.0033 'International Tables Vol C Tables 4.2.6.8 and 6.1.1.4'
O O 0.0106 0.0060 'International Tables Vol C Tables 4.2.6.8 and 6.1.1.4'
Cr Cr 0.3209 0.6236 'International Tables Vol C Tables 4.2.6.8 and 6.1.1.4'
Ni Ni 0.3393 1.1124 'International Tables Vol C Tables 4.2.6.8 and 6.1.1.4'

loop_
_geom_angle_atom_site_label_1
_geom_angle_atom_site_label_2
_geom_angle_atom_site_label_3
_geom_angle_site_symmetry_1
_geom_angle_site_symmetry_3
_geom_angle
_geom_angle_publ_flag
C1 O1 Cr1 . . 126.52(18) ?
O1 C1 C2 . . 118.7(3) ?
O1 C1 C6 . . 124.3(2) ?
C2 C1 C6 . . 117.0(3) ?
C3 C2 C1 . . 121.3(3) ?
C3 C2 H1 . . 119.4 ?
C1 C2 H1 . . 119.4 ?
C4 C3 C2 . . 121.4(3) ?
C4 C3 H2 . . 119.3 ?
C2 C3 H2 . . 119.3 ?
C5 C4 C3 . . 118.9(3) ?
C5 C4 H3 . . 120.6 ?
C3 C4 H3 . . 120.6 ?
C4 C5 C6 . . 121.2(3) ?
C4 C5 H4 . . 119.4 ?
C6 C5 H4 . . 119.4 ?
C5 C6 C1 . . 120.1(3) ?
C5 C6 C7 . . 116.4(3) ?
C1 C6 C7 . . 123.4(2) ?
N1 C7 C6 . . 124.4(3) ?
N1 C7 H5 . . 117.8 ?
C6 C7 H5 . . 117.8 ?
C7 N1 C18 . . 121.3(2) ?
C7 N1 Cr1 . . 126.18(19) ?
C18 N1 Cr1 . . 112.47(17) ?
O1 Cr1 O2 . . 94.74(8) ?
O1 Cr1 N4 . . 172.76(9) ?
O2 Cr1 N4 . . 92.47(9) ?
O1 Cr1 N1 . . 90.82(9) ?
O2 Cr1 N1 . . 173.49(9) ?
N4 Cr1 N1 . . 82.02(10) ?
O1 Cr1 C8 . . 92.10(10) ?
O2 Cr1 C8 . . 93.88(10) ?
N4 Cr1 C8 . . 86.81(10) ?
N1 Cr1 C8 . . 89.29(10) ?
O1 Cr1 C9 . . 95.82(9) ?
O2 Cr1 C9 . . 86.51(9) ?
N4 Cr1 C9 . . 85.20(10) ?
N1 Cr1 C9 . . 89.57(9) ?
C8 Cr1 C9 . . 172.01(11) ?
N2 C8 Cr1 . . 177.7(3) ?
N3 C9 Cr1 . . 164.0(2) ?
C9 N3 Ni1 . . 170.0(2) ?
C10 O2 Cr1 . . 125.54(16) ?
O2 C10 C11 . . 118.3(2) ?
O2 C10 C15 . . 124.7(2) ?
C11 C10 C15 . . 117.0(2) ?
C12 C11 C10 . . 122.0(3) ?
C12 C11 H6 . . 119.0 ?
C10 C11 H6 . . 119.0 ?
C11 C12 C13 . . 120.8(3) ?
C11 C12 H7 . . 119.6 ?
C13 C12 H7 . . 119.6 ?
C14 C13 C12 . . 118.7(3) ?
C14 C13 H8 . . 120.6 ?
C12 C13 H8 . . 120.6 ?
C13 C14 C15 . . 121.7(3) ?
C13 C14 H9 . . 119.1 ?
C15 C14 H9 . . 119.1 ?
C14 C15 C10 . . 119.7(2) ?
C14 C15 C16 . . 116.1(2) ?
C10 C15 C16 . . 124.2(2) ?
N4 C16 C15 . . 124.6(2) ?
N4 C16 H10 . . 117.7 ?
C15 C16 H10 . . 117.7 ?
C16 N4 C17 . . 121.2(2) ?
C16 N4 Cr1 . . 125.90(19) ?
C17 N4 Cr1 . . 112.89(17) ?
N4 C17 C18 . . 107.0(2) ?
N4 C17 H11 . . 110.3 ?
C18 C17 H11 . . 110.3 ?
N4 C17 H12 . . 110.3 ?
C18 C17 H12 . . 110.3 ?
H11 C17 H12 . . 108.6 ?
N1 C18 C17 . . 107.9(2) ?
N1 C18 H13 . . 110.1 ?
C17 C18 H13 . . 110.1 ?
N1 C18 H14 . . 110.1 ?
C17 C18 H14 . . 110.1 ?
H13 C18 H14 . . 108.4 ?
N6 Ni1 N6 3_757 . 180.0000(10) ?
N6 Ni1 N5 3_757 3_757 85.37(9) ?
N6 Ni1 N5 . 3_757 94.63(9) ?
N6 Ni1 N5 3_757 . 94.63(9) ?
N6 Ni1 N5 . . 85.37(9) ?
N5 Ni1 N5 3_757 . 180.0 ?
N6 Ni1 N3 3_757 3_757 90.15(10) ?
N6 Ni1 N3 . 3_757 89.85(10) ?
N5 Ni1 N3 3_757 3_757 92.54(10) ?
N5 Ni1 N3 . 3_757 87.46(9) ?
N6 Ni1 N3 3_757 . 89.85(10) ?
N6 Ni1 N3 . . 90.15(10) ?
N5 Ni1 N3 3_757 . 87.46(9) ?
N5 Ni1 N3 . . 92.54(10) ?
N3 Ni1 N3 3_757 . 180.0 ?
N5 C19 C23 . 3_757 111.5(2) ?
N5 C19 H15 . . 109.3 ?
C23 C19 H15 3_757 . 109.3 ?
N5 C19 H16 . . 109.3 ?
C23 C19 H16 3_757 . 109.3 ?
H15 C19 H16 . . 108.0 ?
C19 N5 C20 . . 113.8(2) ?
C19 N5 Ni1 . . 115.47(18) ?
C20 N5 Ni1 . . 105.70(17) ?
C19 N5 H17 . . 107.2 ?
C20 N5 H17 . . 107.2 ?
Ni1 N5 H17 . . 107.2 ?
N5 C20 C21 . . 109.1(2) ?
N5 C20 H18 . . 109.9 ?
C21 C20 H18 . . 109.9 ?
N5 C20 H19 . . 109.9 ?
C21 C20 H19 . . 109.9 ?
H18 C20 H19 . . 108.3 ?
N6 C21 C20 . . 109.1(2) ?
N6 C21 H20 . . 109.9 ?
C20 C21 H20 . . 109.9 ?
N6 C21 H21 . . 109.9 ?
C20 C21 H21 . . 109.9 ?
H20 C21 H21 . . 108.3 ?
C22 N6 C21 . . 113.6(2) ?
C22 N6 Ni1 . . 114.53(18) ?
C21 N6 Ni1 . . 105.33(17) ?
C22 N6 H22 . . 107.7 ?
C21 N6 H22 . . 107.7 ?
Ni1 N6 H22 . . 107.7 ?
N6 C22 C23 . . 112.8(2) ?
N6 C22 H23 . . 109.0 ?
C23 C22 H23 . . 109.0 ?
N6 C22 H24 . . 109.0 ?
C23 C22 H24 . . 109.0 ?
H23 C22 H24 . . 107.8 ?
C22 C23 C19 . 3_757 116.1(2) ?
C22 C23 H25 . . 108.3 ?
C19 C23 H25 3_757 . 108.3 ?
C22 C23 H26 . . 108.3 ?
C19 C23 H26 3_757 . 108.3 ?
H25 C23 H26 . . 107.4 ?
O3 C24 H27 . . 109.5 ?
O3 C24 H28 . . 109.5 ?
H27 C24 H28 . . 109.5 ?
O3 C24 H29 . . 109.5 ?
H27 C24 H29 . . 109.5 ?
H28 C24 H29 . . 109.5 ?
C24 O3 H30 . . 109.5 ?

loop_
_geom_bond_atom_site_label_1
_geom_bond_atom_site_label_2
_geom_bond_site_symmetry_2
_geom_bond_distance
_geom_bond_publ_flag
O1 C1 . 1.313(3) ?
O1 Cr1 . 1.930(2) ?
C1 C2 . 1.413(4) ?
C1 C6 . 1.420(4) ?
C2 C3 . 1.384(4) ?
C2 H1 . 0.9300 ?
C3 C4 . 1.383(5) ?
C3 H2 . 0.9300 ?
C4 C5 . 1.376(5) ?
C4 H3 . 0.9300 ?
C5 C6 . 1.413(4) ?
C5 H4 . 0.9300 ?
C6 C7 . 1.443(4) ?
C7 N1 . 1.285(4) ?
C7 H5 . 0.9300 ?
N1 C18 . 1.467(3) ?
N1 Cr1 . 2.011(2) ?
Cr1 O2 . 1.9464(19) ?
Cr1 N4 . 2.010(2) ?
Cr1 C8 . 2.080(3) ?
Cr1 C9 . 2.103(2) ?
C8 N2 . 1.148(4) ?
C9 N3 . 1.156(4) ?
N3 Ni1 . 2.117(3) ?
O2 C10 . 1.322(3) ?
C10 C11 . 1.408(4) ?
C10 C15 . 1.429(4) ?
C11 C12 . 1.379(4) ?
C11 H6 . 0.9300 ?
C12 C13 . 1.396(4) ?
C12 H7 . 0.9300 ?
C13 C14 . 1.378(4) ?
C13 H8 . 0.9300 ?
C14 C15 . 1.406(4) ?
C14 H9 . 0.9300 ?
C15 C16 . 1.453(4) ?
C16 N4 . 1.277(4) ?
C16 H10 . 0.9300 ?
N4 C17 . 1.472(3) ?
C17 C18 . 1.525(4) ?
C17 H11 . 0.9700 ?
C17 H12 . 0.9700 ?
C18 H13 . 0.9700 ?
C18 H14 . 0.9700 ?
Ni1 N6 3_757 2.086(2) ?
Ni1 N6 . 2.086(2) ?
Ni1 N5 3_757 2.092(2) ?
Ni1 N5 . 2.092(2) ?
Ni1 N3 3_757 2.117(3) ?
C19 N5 . 1.473(4) ?
C19 C23 3_757 1.531(4) ?
C19 H15 . 0.9700 ?
C19 H16 . 0.9700 ?
N5 C20 . 1.480(4) ?
N5 H17 . 0.9100 ?
C20 C21 . 1.521(4) ?
C20 H18 . 0.9700 ?
C20 H19 . 0.9700 ?
C21 N6 . 1.485(4) ?
C21 H20 . 0.9700 ?
C21 H21 . 0.9700 ?
N6 C22 . 1.478(4) ?
N6 H22 . 0.9100 ?
C22 C23 . 1.513(4) ?
C22 H23 . 0.9700 ?
C22 H24 . 0.9700 ?
C23 C19 3_757 1.531(4) ?
C23 H25 . 0.9700 ?
C23 H26 . 0.9700 ?
C24 O3 . 1.420(4) ?
C24 H27 . 0.9600 ?
C24 H28 . 0.9600 ?
C24 H29 . 0.9600 ?
O3 H30 . 0.8200 ?

loop_
_geom_hbond_atom_site_label_D
_geom_hbond_atom_site_label_H
_geom_hbond_atom_site_label_A
_geom_hbond_site_symmetry_A
_geom_hbond_distance_DH
_geom_hbond_distance_HA
_geom_hbond_distance_DA
_geom_hbond_angle_DHA
O3 H30 O2 1_554 0.82 2.18 2.989(3) 168.0
N5 H17 O3 3_756 0.91 2.34 3.212(3) 161.4
C17 H12 N2 4_565 0.97 2.56 3.467(4) 156.2
